data_2225113
loop_
_publ_author_name
'Al-Dajani, Mohammad T. M.'
'Abdallah, Hassan H.'
'Mohamed, Nornisah'
'Yeap, Chin Sing'
'Fun, Hoong-Kun'

_publ_section_title
;
 Diguanidinium
 bis(\m-2-hydroxypropane-1,2,3-tricarboxylato)bis[diaquazincate(II)]
 dihydrate
;
_journal_coeditor_code SJ2710
_journal_issue 2
_journal_name_full 'Acta Crystallographica Section E'
_journal_page_first m109
_journal_page_last m110
_journal_paper_doi 10.1107/S1600536809054439
_journal_volume 66
_journal_year 2010
_chemical_formula_iupac '(C H6 N3)2 [Zn2 (C6 H5 O7)2 (H2 O)2], 2H2 O'
_chemical_formula_moiety '2(C H6 N3 +), C12 H18 O18 Zn2 2-, 2(H2 O)'
_chemical_formula_sum 'C14 H34 N6 O20 Zn2'
_chemical_formula_weight 737.21
_chemical_name_systematic
;
Diguanidinium
bis(\m-2-hydroxypropane-1,2,3-tricarboxylato)bis[diaquazincate(II)] dihydrate
;
_space_group_IT_number 15
_symmetry_cell_setting monoclinic
_symmetry_space_group_name_Hall '-C 2yc'
_symmetry_space_group_name_H-M 'C 1 2/c 1'
_atom_sites_solution_hydrogens geom
_atom_sites_solution_primary direct
_atom_sites_solution_secondary difmap
_audit_creation_method SHELXL-97
_cell_angle_alpha 90.00
_cell_angle_beta 95.2490(10)
_cell_angle_gamma 90.00
_cell_formula_units_Z 4
_cell_length_a 28.9405(4)
_cell_length_b 8.57080(10)
_cell_length_c 11.3395(2)
_cell_measurement_reflns_used 9983
_cell_measurement_temperature 296(2)
_cell_measurement_theta_max 34.78
_cell_measurement_theta_min 2.48
_cell_volume 2800.89(7)
_computing_cell_refinement 'SAINT (Bruker, 2005)'
_computing_data_collection 'APEX2 (Bruker, 2005)'
_computing_data_reduction 'SAINT (Bruker, 2005)'
_computing_molecular_graphics 'SHELXTL (Sheldrick, 2008)'
_computing_publication_material
;
SHELXTL (Sheldrick, 2008) and PLATON (Spek, 2009)
;
_computing_structure_refinement 'SHELXTL (Sheldrick, 2008)'
_computing_structure_solution 'SHELXTL (Sheldrick, 2008)'
_diffrn_ambient_temperature 296(2)
_diffrn_measured_fraction_theta_full 0.992
_diffrn_measured_fraction_theta_max 0.992
_diffrn_measurement_device_type
;
Bruker SMART APEXII CCD area-detector diffractometer
;
_diffrn_measurement_method '\f and \w scans'
_diffrn_radiation_monochromator graphite
_diffrn_radiation_source 'fine-focus sealed tube'
_diffrn_radiation_type MoK\a
_diffrn_radiation_wavelength 0.71073
_diffrn_reflns_av_R_equivalents 0.0259
_diffrn_reflns_av_sigmaI/netI 0.0280
_diffrn_reflns_limit_h_max 50
_diffrn_reflns_limit_h_min -48
_diffrn_reflns_limit_k_max 12
_diffrn_reflns_limit_k_min -14
_diffrn_reflns_limit_l_max 16
_diffrn_reflns_limit_l_min -19
_diffrn_reflns_number 32332
_diffrn_reflns_theta_full 38.25
_diffrn_reflns_theta_max 38.25
_diffrn_reflns_theta_min 2.48
_diffrn_standards_number 0
_exptl_absorpt_coefficient_mu 1.809
_exptl_absorpt_correction_T_max 0.7342
_exptl_absorpt_correction_T_min 0.5934
_exptl_absorpt_correction_type multi-scan
_exptl_absorpt_process_details '(<i>SADABS</i>; Bruker, 2005)'
_exptl_crystal_colour colourless
_exptl_crystal_density_diffrn 1.748
_exptl_crystal_density_method 'not measured'
_exptl_crystal_description block
_exptl_crystal_F_000 1520
_exptl_crystal_size_max 0.32
_exptl_crystal_size_mid 0.30
_exptl_crystal_size_min 0.18
_refine_diff_density_max 0.454
_refine_diff_density_min -0.289
_refine_ls_extinction_method none
_refine_ls_goodness_of_fit_ref 1.049
_refine_ls_hydrogen_treatment constr
_refine_ls_matrix_type full
_refine_ls_number_parameters 190
_refine_ls_number_reflns 7693
_refine_ls_number_restraints 0
_refine_ls_restrained_S_all 1.049
_refine_ls_R_factor_all 0.0546
_refine_ls_R_factor_gt 0.0313
_refine_ls_shift/su_max 0.002
_refine_ls_shift/su_mean 0.000
_refine_ls_structure_factor_coef Fsqd
_refine_ls_weighting_details 'calc w=1/[\s^2^(Fo^2^)+(0.0404P)^2^+0.5068P] where P=(Fo^2^+2Fc^2^)/3'
_refine_ls_weighting_scheme calc
_refine_ls_wR_factor_gt 0.0755
_refine_ls_wR_factor_ref 0.0842
_reflns_number_gt 5495
_reflns_number_total 7693
_reflns_threshold_expression I>2\s(I)
_cod_data_source_file sj2710.cif
_cod_data_source_block I
_cod_depositor_comments
;
The following automatic conversions were performed:
'_symmetry_cell_setting' value 'Monoclinic' changed to 'monoclinic'
according to '/home/saulius/struct/CIF-dictionaries/cif_core.dic'
dictionary named 'cif_core.dic' version 2.4.1 from 2010-06-29.

Automatic conversion script
Id: cif_fix_enum 1527 2010-12-29 10:47:43Z saulius 

The following automatic conversions were performed:

'_symmetry_cell_setting' value 'Monoclinic' changed to 'monoclinic'
according to /home/saulius/struct/CIF-dictionaries/cif_core.dic
dictionary named 'cif_core.dic' version 2.4.1 from 2010-06-29.

Automatic conversion script
Id: cif_fix_values 1715 2011-07-08 13:25:40Z adriana 
;
_cod_original_sg_symbol_H-M 'C 2/c'
_cod_database_code 2225113
_cod_database_fobs_code 2225113

loop_
_symmetry_equiv_pos_as_xyz
'x, y, z'
'-x, y, -z+1/2'
'x+1/2, y+1/2, z'
'-x+1/2, y+1/2, -z+1/2'
'-x, -y, -z'
'x, -y, z-1/2'
'-x+1/2, -y+1/2, -z'
'x+1/2, -y+1/2, z-1/2'

loop_
_atom_site_type_symbol
_atom_site_label
_atom_site_fract_x
_atom_site_fract_y
_atom_site_fract_z
_atom_site_U_iso_or_equiv
_atom_site_adp_type
_atom_site_calc_flag
_atom_site_refinement_flags
_atom_site_occupancy
_atom_site_disorder_assembly
_atom_site_disorder_group
Zn Zn1 0.322092(4) 0.394890(14) 0.631912(11) 0.02481(4) Uani d . 1 . .
O O1 0.33231(4) 0.37163(9) 0.45220(8) 0.03439(19) Uani d . 1 . .
O O2 0.36716(3) 0.20991(10) 0.33603(8) 0.03573(18) Uani d . 1 . .
O O3 0.31089(3) 0.15045(9) 0.60117(7) 0.02494(14) Uani d . 1 . .
H H1O3 0.2815 0.1428 0.5651 0.037 Uiso d R 1 . .
O O4 0.39328(3) 0.33281(11) 0.66307(9) 0.03675(19) Uani d . 1 . .
O O5 0.44700(3) 0.16069(13) 0.72462(10) 0.0474(2) Uani d . 1 . .
O O6 0.24882(3) 0.07623(10) 0.42434(9) 0.0365(2) Uani d . 1 . .
O O7 0.25557(3) -0.16794(10) 0.36365(10) 0.0427(2) Uani d . 1 . .
C C1 0.34724(4) 0.23880(12) 0.42612(9) 0.02427(18) Uani d . 1 . .
C C2 0.34175(3) 0.10406(10) 0.51507(9) 0.02214(16) Uani d . 1 . .
C C3 0.38848(4) 0.06848(13) 0.58412(10) 0.0288(2) Uani d . 1 . .
H H3A 0.3844 -0.0221 0.6334 0.035 Uiso calc R 1 . .
H H3B 0.4101 0.0393 0.5275 0.035 Uiso calc R 1 . .
C C4 0.41101(4) 0.19654(14) 0.66293(10) 0.0295(2) Uani d . 1 . .
C C5 0.32367(4) -0.04392(12) 0.44989(10) 0.0273(2) Uani d . 1 . .
H H5A 0.3410 -0.0586 0.3814 0.033 Uiso calc R 1 . .
H H5B 0.3302 -0.1325 0.5020 0.033 Uiso calc R 1 . .
C C6 0.27248(4) -0.04513(12) 0.40863(10) 0.02705(19) Uani d . 1 . .
C C7 0.45073(5) 0.64963(16) 0.50364(12) 0.0382(3) Uani d . 1 . .
N N1 0.45132(5) 0.61025(16) 0.61676(12) 0.0511(3) Uani d . 1 . .
H H1N1 0.4644 0.6641 0.6751 0.061 Uiso d R 1 . .
H H2N1 0.4393 0.5187 0.6424 0.061 Uiso d R 1 . .
N N2 0.47821(5) 0.76043(17) 0.47097(13) 0.0552(3) Uani d . 1 . .
H H1N2 0.4783 0.7888 0.3966 0.066 Uiso d R 1 . .
H H2N2 0.5000 0.7945 0.5235 0.066 Uiso d R 1 . .
N N3 0.42259(5) 0.57429(17) 0.42351(13) 0.0547(3) Uani d . 1 . .
H H1N3 0.4208 0.6209 0.3559 0.066 Uiso d R 1 . .
H H2N3 0.4020 0.5135 0.4454 0.066 Uiso d R 1 . .
O O1W 0.46013(4) 0.85648(15) 0.82510(11) 0.0525(3) Uani d . 1 . .
H H1W1 0.4335 0.8373 0.8306 0.079 Uiso d R 1 . .
H H2W1 0.4593 0.9470 0.8020 0.079 Uiso d R 1 . .
O O2W 0.31354(4) 0.38177(10) 0.80498(8) 0.0388(2) Uani d . 1 . .
H H1W2 0.3163 0.4610 0.8492 0.058 Uiso d R 1 . .
H H2W2 0.2975 0.3236 0.8321 0.058 Uiso d R 1 . .
O O3W 0.33513(3) 0.63182(9) 0.63707(8) 0.03042(16) Uani d . 1 . .
H H1W3 0.3494 0.6661 0.7004 0.046 Uiso d R 1 . .
H H2W3 0.3106 0.6561 0.6328 0.046 Uiso d R 1 . .

loop_
_atom_site_aniso_label
_atom_site_aniso_U_11
_atom_site_aniso_U_22
_atom_site_aniso_U_33
_atom_site_aniso_U_12
_atom_site_aniso_U_13
_atom_site_aniso_U_23
Zn1 0.02665(6) 0.02218(6) 0.02509(7) 0.00090(4) -0.00047(4) -0.00195(4)
O1 0.0534(5) 0.0230(3) 0.0269(4) 0.0080(3) 0.0047(4) 0.0038(3)
O2 0.0384(4) 0.0412(4) 0.0285(4) 0.0094(4) 0.0079(3) 0.0043(3)
O3 0.0251(3) 0.0245(3) 0.0252(3) -0.0002(3) 0.0025(3) -0.0024(3)
O4 0.0276(4) 0.0324(4) 0.0490(5) -0.0006(3) -0.0035(3) -0.0064(4)
O5 0.0344(5) 0.0509(6) 0.0527(6) 0.0026(4) -0.0192(4) -0.0009(5)
O6 0.0275(4) 0.0277(4) 0.0521(5) 0.0073(3) -0.0089(4) -0.0145(4)
O7 0.0306(4) 0.0291(4) 0.0666(7) 0.0027(3) -0.0057(4) -0.0205(4)
C1 0.0243(4) 0.0252(4) 0.0226(4) 0.0018(3) -0.0016(3) 0.0015(3)
C2 0.0221(4) 0.0207(4) 0.0231(4) 0.0036(3) -0.0010(3) -0.0007(3)
C3 0.0259(5) 0.0282(4) 0.0307(5) 0.0052(4) -0.0055(4) 0.0016(4)
C4 0.0226(4) 0.0355(5) 0.0298(5) -0.0006(4) -0.0011(4) 0.0022(4)
C5 0.0246(4) 0.0220(4) 0.0345(5) 0.0042(3) -0.0010(4) -0.0040(4)
C6 0.0262(4) 0.0242(4) 0.0302(5) 0.0032(4) -0.0005(4) -0.0051(4)
C7 0.0341(6) 0.0395(6) 0.0399(7) -0.0022(5) -0.0028(5) 0.0025(5)
N1 0.0547(8) 0.0579(8) 0.0388(7) -0.0176(6) -0.0058(6) 0.0040(5)
N2 0.0531(7) 0.0576(8) 0.0534(8) -0.0190(6) -0.0043(6) 0.0139(6)
N3 0.0586(8) 0.0594(8) 0.0436(7) -0.0202(7) -0.0091(6) 0.0033(6)
O1W 0.0347(5) 0.0645(7) 0.0585(7) 0.0026(5) 0.0055(5) 0.0105(6)
O2W 0.0571(6) 0.0320(4) 0.0284(4) -0.0179(4) 0.0093(4) -0.0048(3)
O3W 0.0321(4) 0.0257(3) 0.0332(4) -0.0030(3) 0.0009(3) -0.0003(3)

loop_
_atom_type_symbol
_atom_type_description
_atom_type_scat_dispersion_real
_atom_type_scat_dispersion_imag
_atom_type_scat_source
C C 0.0033 0.0016 'International Tables Vol C Tables 4.2.6.8 and 6.1.1.4'
H H 0.0000 0.0000 'International Tables Vol C Tables 4.2.6.8 and 6.1.1.4'
N N 0.0061 0.0033 'International Tables Vol C Tables 4.2.6.8 and 6.1.1.4'
O O 0.0106 0.0060 'International Tables Vol C Tables 4.2.6.8 and 6.1.1.4'
Zn Zn 0.2839 1.4301 'International Tables Vol C Tables 4.2.6.8 and 6.1.1.4'

loop_
_geom_angle_atom_site_label_1
_geom_angle_atom_site_label_2
_geom_angle_atom_site_label_3
_geom_angle_site_symmetry_1
_geom_angle_site_symmetry_3
_geom_angle
_geom_angle_publ_flag
O2W Zn1 O3W . . 93.79(3) ?
O2W Zn1 O1 . . 171.26(3) ?
O3W Zn1 O1 . . 94.55(3) ?
O2W Zn1 O6 . 7_556 95.68(4) ?
O3W Zn1 O6 . 7_556 93.63(3) ?
O1 Zn1 O6 . 7_556 86.38(4) ?
O2W Zn1 O4 . . 91.59(4) ?
O3W Zn1 O4 . . 94.00(4) ?
O1 Zn1 O4 . . 85.24(4) ?
O6 Zn1 O4 7_556 . 169.08(3) ?
O2W Zn1 O3 . . 94.25(3) ?
O3W Zn1 O3 . . 171.92(3) ?
O1 Zn1 O3 . . 77.38(3) ?
O6 Zn1 O3 7_556 . 86.39(3) ?
O4 Zn1 O3 . . 84.96(3) ?
C1 O1 Zn1 . . 113.29(7) ?
C2 O3 Zn1 . . 106.65(6) ?
C2 O3 H1O3 . . 106.7 ?
Zn1 O3 H1O3 . . 105.3 ?
C4 O4 Zn1 . . 127.79(7) ?
C6 O6 Zn1 . 7_556 125.31(7) ?
O2 C1 O1 . . 124.51(10) ?
O2 C1 C2 . . 117.97(9) ?
O1 C1 C2 . . 117.48(9) ?
O3 C2 C3 . . 106.41(8) ?
O3 C2 C5 . . 110.47(8) ?
C3 C2 C5 . . 109.15(8) ?
O3 C2 C1 . . 110.03(7) ?
C3 C2 C1 . . 110.05(9) ?
C5 C2 C1 . . 110.64(9) ?
C4 C3 C2 . . 117.86(9) ?
C4 C3 H3A . . 107.8 ?
C2 C3 H3A . . 107.8 ?
C4 C3 H3B . . 107.8 ?
C2 C3 H3B . . 107.8 ?
H3A C3 H3B . . 107.2 ?
O5 C4 O4 . . 122.94(11) ?
O5 C4 C3 . . 116.42(11) ?
O4 C4 C3 . . 120.64(9) ?
C6 C5 C2 . . 115.82(8) ?
C6 C5 H5A . . 108.3 ?
C2 C5 H5A . . 108.3 ?
C6 C5 H5B . . 108.3 ?
C2 C5 H5B . . 108.3 ?
H5A C5 H5B . . 107.4 ?
O7 C6 O6 . . 123.51(10) ?
O7 C6 C5 . . 117.91(9) ?
O6 C6 C5 . . 118.54(9) ?
N2 C7 N1 . . 120.18(13) ?
N2 C7 N3 . . 120.45(14) ?
N1 C7 N3 . . 119.36(13) ?
C7 N1 H1N1 . . 124.8 ?
C7 N1 H2N1 . . 123.6 ?
H1N1 N1 H2N1 . . 111.5 ?
C7 N2 H1N2 . . 121.7 ?
C7 N2 H2N2 . . 117.8 ?
H1N2 N2 H2N2 . . 119.7 ?
C7 N3 H1N3 . . 111.4 ?
C7 N3 H2N3 . . 120.1 ?
H1N3 N3 H2N3 . . 124.1 ?
H1W1 O1W H2W1 . . 102.7 ?
Zn1 O2W H1W2 . . 121.5 ?
Zn1 O2W H2W2 . . 124.3 ?
H1W2 O2W H2W2 . . 108.4 ?
Zn1 O3W H1W3 . . 116.0 ?
Zn1 O3W H2W3 . . 95.9 ?
H1W3 O3W H2W3 . . 110.5 ?

loop_
_geom_bond_atom_site_label_1
_geom_bond_atom_site_label_2
_geom_bond_site_symmetry_2
_geom_bond_distance
_geom_bond_publ_flag
Zn1 O2W . 2.0036(9) ?
Zn1 O3W . 2.0653(8) ?
Zn1 O1 . 2.0953(9) ?
Zn1 O6 7_556 2.1071(9) ?
Zn1 O4 . 2.1259(9) ?
Zn1 O3 . 2.1436(8) ?
O1 C1 . 1.2624(12) ?
O2 C1 . 1.2430(13) ?
O3 C2 . 1.4382(12) ?
O3 H1O3 . 0.9125 ?
O4 C4 . 1.2757(15) ?
O5 C4 . 1.2389(14) ?
O6 C6 . 1.2669(12) ?
O6 Zn1 7_556 2.1071(9) ?
O7 C6 . 1.2498(13) ?
C1 C2 . 1.5510(14) ?
C2 C3 . 1.5302(14) ?
C2 C5 . 1.5355(14) ?
C3 C4 . 1.5237(16) ?
C3 H3A . 0.9700 ?
C3 H3B . 0.9700 ?
C5 C6 . 1.5123(15) ?
C5 H5A . 0.9700 ?
C5 H5B . 0.9700 ?
C7 N2 . 1.3135(18) ?
C7 N1 . 1.3250(19) ?
C7 N3 . 1.3305(18) ?
N1 H1N1 . 0.8653 ?
N1 H2N1 . 0.9161 ?
N2 H1N2 . 0.8782 ?
N2 H2N2 . 0.8767 ?
N3 H1N3 . 0.8616 ?
N3 H2N3 . 0.8455 ?
O1W H1W1 . 0.7969 ?
O1W H2W1 . 0.8189 ?
O2W H1W2 . 0.8432 ?
O2W H2W2 . 0.7641 ?
O3W H1W3 . 0.8481 ?
O3W H2W3 . 0.7377 ?

loop_
_geom_hbond_atom_site_label_D
_geom_hbond_atom_site_label_H
_geom_hbond_atom_site_label_A
_geom_hbond_site_symmetry_A
_geom_hbond_distance_DH
_geom_hbond_distance_HA
_geom_hbond_distance_DA
_geom_hbond_angle_DHA
_geom_hbond_publ_flag
O3 H1O3 O6 . 0.9100 1.8700 2.6445(13) 142.00 yes
N1 H1N1 O1W . 0.8600 2.3800 3.1607(19) 150.00 yes
N1 H2N1 O4 . 0.9200 2.1000 2.9855(17) 161.00 yes
N2 H1N2 O5 6_565 0.8800 2.1200 2.9351(18) 154.00 yes
N2 H2N2 O1W 2_656 0.8800 2.0500 2.9077(19) 166.00 yes
N3 H1N3 O4 6_565 0.8600 2.2900 3.1011(18) 156.00 yes
N3 H1N3 O5 6_565 0.8600 2.5500 3.3221(18) 150.00 yes
N3 H2N3 O1 . 0.8500 2.3600 3.1788(18) 162.00 yes
O1W H1W1 O2 6_566 0.8000 1.9700 2.7640(15) 177.00 yes
O1W H2W1 O5 1_565 0.8200 2.0500 2.8568(17) 170.00 yes
O2W H1W2 O1 6_566 0.8400 1.8800 2.7172(12) 171.00 yes
O2W H2W2 O7 6_556 0.7600 1.8600 2.6116(13) 167.00 yes
O3W H1W3 O2 6_566 0.8500 1.9000 2.7215(12) 163.00 yes
O3W H2W3 O7 7_556 0.7400 1.9200 2.6424(12) 166.00 yes
C5 H5B O3W 1_545 0.9700 2.5300 3.4943(13) 172.00 yes

loop_
_geom_torsion_atom_site_label_1
_geom_torsion_atom_site_label_2
_geom_torsion_atom_site_label_3
_geom_torsion_atom_site_label_4
_geom_torsion_site_symmetry_1
_geom_torsion_site_symmetry_2
_geom_torsion_site_symmetry_3
_geom_torsion_site_symmetry_4
_geom_torsion
_geom_torsion_publ_flag
O3W Zn1 O1 C1 . . . . 150.43(8) ?
O6 Zn1 O1 C1 7_556 . . . -116.20(9) ?
O4 Zn1 O1 C1 . . . . 56.79(8) ?
O3 Zn1 O1 C1 . . . . -29.10(8) ?
O2W Zn1 O3 C2 . . . . -143.52(7) ?
O1 Zn1 O3 C2 . . . . 33.95(6) ?
O6 Zn1 O3 C2 7_556 . . . 121.05(6) ?
O4 Zn1 O3 C2 . . . . -52.29(6) ?
O2W Zn1 O4 C4 . . . . 91.34(10) ?
O3W Zn1 O4 C4 . . . . -174.75(10) ?
O1 Zn1 O4 C4 . . . . -80.50(10) ?
O6 Zn1 O4 C4 7_556 . . . -40.5(3) ?
O3 Zn1 O4 C4 . . . . -2.78(10) ?
Zn1 O1 C1 O2 . . . . -160.08(9) ?
Zn1 O1 C1 C2 . . . . 17.74(12) ?
Zn1 O3 C2 C3 . . . . 84.83(8) ?
Zn1 O3 C2 C5 . . . . -156.82(6) ?
Zn1 O3 C2 C1 . . . . -34.36(9) ?
O2 C1 C2 O3 . . . . -169.49(9) ?
O1 C1 C2 O3 . . . . 12.55(13) ?
O2 C1 C2 C3 . . . . 73.57(12) ?
O1 C1 C2 C3 . . . . -104.39(11) ?
O2 C1 C2 C5 . . . . -47.13(12) ?
O1 C1 C2 C5 . . . . 134.91(10) ?
O3 C2 C3 C4 . . . . -56.32(12) ?
C5 C2 C3 C4 . . . . -175.54(10) ?
C1 C2 C3 C4 . . . . 62.86(12) ?
Zn1 O4 C4 O5 . . . . -150.02(10) ?
Zn1 O4 C4 C3 . . . . 30.55(16) ?
C2 C3 C4 O5 . . . . 174.68(11) ?
C2 C3 C4 O4 . . . . -5.86(17) ?
O3 C2 C5 C6 . . . . 45.40(12) ?
C3 C2 C5 C6 . . . . 162.07(10) ?
C1 C2 C5 C6 . . . . -76.69(12) ?
Zn1 O6 C6 O7 7_556 . . . -4.75(18) ?
Zn1 O6 C6 C5 7_556 . . . 177.29(8) ?
C2 C5 C6 O7 . . . . -174.40(11) ?
C2 C5 C6 O6 . . . . 3.68(16) ?
